data_7012237
loop_
_publ_author_name
'Norquist, Alexander J.'
'Doran, Michael B.'
'Thomas, Paul M.'
'O'Hare, Dermot'

_publ_section_title
;
 Structural diversity in organically templated uranium
 sulfatesElectronic supplementary information (ESI) available:
 three-dimensional packing diagrams for USO-6--USO-10. See
 http://www.rsc.org/suppdata/dt/b2/b209208e/
;
_journal_issue 6
_journal_name_full 'Dalton Transactions'
_journal_page_first 1168
_journal_paper_doi 10.1039/b209208e
_journal_year 2003
_chemical_compound_source
;
?
;
_chemical_formula_moiety ' C3 H14 N2 O11 S2 U1 '
_chemical_formula_sum 'C3 H14 N2 O11 S2 U'
_chemical_formula_weight 556.31
_space_group_IT_number 2
_symmetry_cell_setting triclinic
_symmetry_space_group_name_Hall '-P 1'
_symmetry_space_group_name_H-M 'P -1'
_audit_creation_date 02-05-08
_audit_creation_method CRYSTALS_ver_12-03-99
_cell_angle_alpha 92.0309(13)
_cell_angle_beta 106.0406(14)
_cell_angle_gamma 93.6783(9)
_cell_formula_units_Z 2
_cell_length_a 7.3296(2)
_cell_length_b 7.3702(2)
_cell_length_c 11.6822(2)
_cell_measurement_reflns_used 2475
_cell_measurement_temperature 150
_cell_measurement_theta_max 27
_cell_measurement_theta_min 5
_cell_volume 604.33(3)
_computing_cell_refinement
; 
Denzo/Scalepack (Otwinowski & Minor, 1996) 
;
_computing_data_collection
; 
COLLECT (Nonius BV, 1997) 
;
_computing_data_reduction
; 
Denzo/Scalepack (Otwinowski & Minor, 1996) 
;
_computing_structure_solution
; 
SHELXS 86 (Sheldrick, 1986) 
;
_diffrn_ambient_temperature 150
_diffrn_measured_fraction_theta_max 0.982
_diffrn_measurement_device_type
; 
Enraf Nonius Kappa CCD 
;
_diffrn_measurement_method \w
_diffrn_radiation_monochromator graphite
_diffrn_radiation_type 'Mo K\a'
_diffrn_radiation_wavelength 0.71073
_diffrn_reflns_av_R_equivalents 0.03
_diffrn_reflns_limit_h_max 9
_diffrn_reflns_limit_h_min -9
_diffrn_reflns_limit_k_max 9
_diffrn_reflns_limit_k_min -9
_diffrn_reflns_limit_l_max 15
_diffrn_reflns_limit_l_min -15
_diffrn_reflns_number 5014
_diffrn_reflns_theta_max 27.53
_diffrn_reflns_theta_min 5.25
_diffrn_standards_decay_% 0.00
_diffrn_standards_interval_count 0
_diffrn_standards_interval_time 0
_diffrn_standards_number 0
_exptl_absorpt_coefficient_mu 13.835
_exptl_absorpt_correction_T_max 0.44
_exptl_absorpt_correction_T_min 0.44
_exptl_absorpt_correction_type multi-scan
_exptl_crystal_colour ' yellow '
_exptl_crystal_density_diffrn 3.057
_exptl_crystal_density_meas ?
_exptl_crystal_description ' plate '
_exptl_crystal_F_000 495.728
_exptl_crystal_size_max 0.16
_exptl_crystal_size_mid 0.06
_exptl_crystal_size_min 0.06
_refine_diff_density_max 1.92
_refine_diff_density_min -2.25
_refine_ls_extinction_coef 25.1(18)
_refine_ls_extinction_method 'Larson 1970 Crystallographic Computing eq 22'
_refine_ls_goodness_of_fit_ref 0.8626
_refine_ls_number_parameters 173
_refine_ls_number_reflns 2475
_refine_ls_R_factor_gt 0.0247
_refine_ls_shift/su_max 0.000547
_refine_ls_structure_factor_coef Fsqd
_refine_ls_weighting_details
;
Chebychev polynomial with 5 parameters, Carruthers & Watkin , 1979, 
12.8     19.2     11.9     5.18     2.01    
;
_refine_ls_weighting_scheme calc
_refine_ls_wR_factor_ref 0.0604
_reflns_limit_h_max 9
_reflns_limit_h_min -9
_reflns_limit_k_max 9
_reflns_limit_k_min -9
_reflns_limit_l_max 15
_reflns_limit_l_min 0
_reflns_number_gt 2475
_reflns_number_total 2734
_reflns_threshold_expression >3.00\s(I)
_cod_data_source_file b209208e.txt
_cod_data_source_block CRYSTALS_cif-USO-9
_cod_depositor_comments
;
The following automatic conversions were performed:
'_symmetry_cell_setting' value 'Triclinic ' changed to 'triclinic'
according to '/home/saulius/struct/CIF-dictionaries/cif_core.dic'
dictionary named 'cif_core.dic' version 2.4.1 from 2010-06-29.

Automatic conversion script
Id: cif_fix_enum 1527 2010-12-29 10:47:43Z saulius 
;
_cod_original_cell_volume 604.3
_cod_original_sg_symbol_H-M 'P -1 '
_cod_original_formula_sum ' C3 H14 N2 O11 S2 U1 '
_cod_database_code 7012237

loop_
_symmetry_equiv_pos_as_xyz
x,y,z
-x,-y,-z

loop_
_atom_site_label
_atom_site_type_symbol
_atom_site_fract_x
_atom_site_fract_y
_atom_site_fract_z
_atom_site_U_iso_or_equiv
_atom_site_occupancy
_atom_site_adp_type
U1 U 0.50464(3) 0.38012(2) 0.247086(16) 0.0065 1.0000 Uani
S1 S 0.35188(17) 0.70356(16) 0.01742(11) 0.0102 1.0000 Uani
S2 S 0.63401(17) 0.73169(16) 0.48248(11) 0.0097 1.0000 Uani
O2 O 0.7563(5) 0.4036(5) 0.3027(3) 0.0148 1.0000 Uani
O1 O 0.2539(5) 0.3511(5) 0.1908(3) 0.0146 1.0000 Uani
O4 O 0.5112(6) 0.0520(5) 0.2542(3) 0.0180 1.0000 Uani
O10 O 0.8022(5) 0.6295(5) 0.5230(3) 0.0141 1.0000 Uani
O9 O 0.1946(6) 0.5718(5) -0.0402(4) 0.0167 1.0000 Uani
O8 O 0.2795(6) 0.8708(5) 0.0578(4) 0.0153 1.0000 Uani
O11 O 0.6869(6) 0.9233(5) 0.4689(4) 0.0160 1.0000 Uani
O7 O 0.5102(5) 0.6546(5) 0.3643(3) 0.0137 1.0000 Uani
O3 O 0.4855(6) 0.2841(5) 0.4347(4) 0.0156 1.0000 Uani
O6 O 0.4854(5) 0.6301(5) 0.1228(3) 0.0145 1.0000 Uani
O5 O 0.5323(6) 0.2455(5) 0.0648(3) 0.0144 1.0000 Uani
N1 N 1.1040(6) 0.7242(7) 0.4120(4) 0.0159 1.0000 Uani
N2 N 0.8910(7) 0.7969(7) 0.0859(4) 0.0183 1.0000 Uani
C3 C 0.9771(9) 1.0323(8) 0.2512(5) 0.0197 1.0000 Uani
C2 C 0.9176(7) 0.8322(7) 0.2172(5) 0.0141 1.0000 Uani
C1 C 1.0662(8) 0.7056(8) 0.2799(5) 0.0166 1.0000 Uani
H12 H 0.9937 1.0567 0.3383 0.0223 1.0000 Uiso
H13 H 1.0994 1.0653 0.2323 0.0223 1.0000 Uiso
H14 H 0.8761 1.1083 0.2046 0.0223 1.0000 Uiso
H11 H 0.7977 0.8074 0.2418 0.0159 1.0000 Uiso
H9 H 1.1879 0.7356 0.2587 0.0203 1.0000 Uiso
H10 H 1.0193 0.5761 0.2516 0.0203 1.0000 Uiso
H3 H 1.1812 0.6233 0.4431 0.0500 1.0000 Uiso
H4 H 1.1742 0.8242 0.4506 0.0500 1.0000 Uiso
H8 H 0.8367 0.6779 0.0525 0.0500 1.0000 Uiso
H7 H 0.8163 0.8833 0.0461 0.0500 1.0000 Uiso
H5 H 0.9942 0.7138 0.4256 0.0500 1.0000 Uiso
H6 H 0.9804 0.8204 0.0683 0.0500 1.0000 Uiso
H2 H 0.5700 0.0195 0.3376 0.0213 1.0000 Uiso
H1 H 0.4623 -0.0368 0.1836 0.0213 1.0000 Uiso

loop_
_atom_site_aniso_label
_atom_site_aniso_U_11
_atom_site_aniso_U_22
_atom_site_aniso_U_33
_atom_site_aniso_U_23
_atom_site_aniso_U_13
_atom_site_aniso_U_12
U1 0.00779(12) 0.00700(12) 0.00469(12) 0.00093(6) 0.00150(7) 0.00035(6)
S1 0.0125(5) 0.0095(5) 0.0083(5) 0.0010(4) 0.0025(4) 0.0005(4)
S2 0.0123(5) 0.0087(5) 0.0079(5) 0.0015(4) 0.0026(4) 0.0009(4)
O2 0.0118(17) 0.0177(18) 0.0131(18) -0.0006(14) 0.0009(14) 0.0009(14)
O1 0.0136(17) 0.0181(18) 0.0114(18) 0.0057(14) 0.0018(14) 0.0004(14)
O4 0.032(2) 0.0116(17) 0.0088(17) 0.0022(14) 0.0022(16) 0.0005(15)
O10 0.0147(18) 0.0138(17) 0.0124(18) -0.0003(14) 0.0016(14) 0.0017(14)
O9 0.0161(19) 0.0165(18) 0.0152(19) 0.0002(15) 0.0017(15) -0.0048(15)
O8 0.0192(19) 0.0126(17) 0.0152(19) 0.0013(14) 0.0054(15) 0.0058(15)
O11 0.0170(18) 0.0141(18) 0.0140(18) 0.0025(14) 0.0005(15) -0.0043(15)
O7 0.0156(18) 0.0132(17) 0.0108(17) -0.0009(14) 0.0012(14) 0.0020(14)
O3 0.0177(18) 0.0178(18) 0.0132(18) 0.0021(14) 0.0071(15) 0.0019(15)
O6 0.0155(18) 0.0154(18) 0.0119(18) 0.0045(14) 0.0023(14) 0.0004(14)
O5 0.0178(18) 0.0154(18) 0.0106(17) 0.0019(14) 0.0046(14) 0.0022(14)
N1 0.011(2) 0.019(2) 0.016(2) 0.0032(18) 0.0005(17) 0.0014(17)
N2 0.016(2) 0.021(2) 0.015(2) -0.0014(18) 0.0015(18) -0.0000(18)
C3 0.022(3) 0.014(3) 0.020(3) -0.000(2) 0.001(2) -0.001(2)
C2 0.012(2) 0.016(2) 0.013(2) 0.0001(19) 0.0039(19) -0.0001(19)
C1 0.017(3) 0.015(2) 0.019(3) 0.004(2) 0.006(2) 0.003(2)

loop_
_atom_type_symbol
_atom_type_scat_dispersion_real
_atom_type_scat_dispersion_imag
_atom_type_scat_Cromer_Mann_a1
_atom_type_scat_Cromer_Mann_b1
_atom_type_scat_Cromer_Mann_a2
_atom_type_scat_Cromer_Mann_b2
_atom_type_scat_Cromer_Mann_a3
_atom_type_scat_Cromer_Mann_b3
_atom_type_scat_Cromer_Mann_a4
_atom_type_scat_Cromer_Mann_b4
_atom_type_scat_Cromer_Mann_c
_atom_type_scat_source
'U   ' -10.6730 9.6540 36.0228 0.5293 23.4128 3.3253 14.9491 16.0927 4.1880 100.6130 13.3966 International_Tables_Vol_IV_Table_2.2B
'S   ' 0.1246 0.1234 6.9053 1.4679 5.2034 22.2151 1.4379 0.2536 1.5863 56.1720 0.8669 International_Tables_Vol_IV_Table_2.2B
'O   ' 0.0106 0.0060 3.0485 13.2771 2.2868 5.7011 1.5463 0.3239 0.8670 32.9089 0.2508 International_Tables_Vol_IV_Table_2.2B
'C   ' 0.0033 0.0016 2.3100 20.8439 1.0200 10.2075 1.5886 0.5687 0.8650 51.6512 0.2156 International_Tables_Vol_IV_Table_2.2B
'N   ' 0.0061 0.0033 12.2126 0.0057 3.1322 9.8933 2.0125 28.9975 1.1663 0.5826 -11.5290 International_Tables_Vol_IV_Table_2.2B
'H   ' 0.0000 0.0000 0.4930 10.5109 0.3229 26.1257 0.1402 3.1424 0.0408 57.7997 0.0030 International_Tables_Vol_IV_Table_2.2B

loop_
_geom_angle_atom_site_label_1
_geom_angle_site_symmetry_1
_geom_angle_atom_site_label_2
_geom_angle_site_symmetry_2
_geom_angle_atom_site_label_3
_geom_angle_site_symmetry_3
_geom_angle
_geom_angle_publ_flag
O2 . U1 . O1 . 178.61(18) yes
O2 . U1 . O4 . 89.81(17) yes
O1 . U1 . O4 . 88.85(17) yes
O2 . U1 . O7 . 85.76(16) yes
O1 . U1 . O7 . 95.54(16) yes
O4 . U1 . O7 . 143.76(13) yes
O2 . U1 . O3 . 89.48(16) yes
O1 . U1 . O3 . 90.40(16) yes
O4 . U1 . O3 . 69.27(14) yes
O7 . U1 . O3 . 74.74(13) yes
O2 . U1 . O6 . 95.03(16) yes
O1 . U1 . O6 . 85.86(15) yes
O4 . U1 . O6 . 145.03(13) yes
O7 . U1 . O6 . 71.20(13) yes
O3 . U1 . O6 . 145.17(14) yes
O2 . U1 . O5 . 89.72(16) yes
O1 . U1 . O5 . 89.44(16) yes
O4 . U1 . O5 . 68.58(13) yes
O7 . U1 . O5 . 147.13(13) yes
O3 . U1 . O5 . 137.84(14) yes
O6 . U1 . O5 . 76.82(13) yes
O9 . S1 . O8 . 110.3(2) yes
O9 . S1 . O6 . 111.9(2) yes
O8 . S1 . O6 . 108.3(2) yes
O9 . S1 . O5 2_665 111.4(2) yes
O8 . S1 . O5 2_665 108.8(2) yes
O6 . S1 . O5 2_665 106.0(2) yes
O10 . S2 . O11 . 111.3(2) yes
O10 . S2 . O7 . 110.9(2) yes
O11 . S2 . O7 . 107.7(2) yes
O10 . S2 . O3 2_666 110.5(2) yes
O11 . S2 . O3 2_666 110.7(2) yes
O7 . S2 . O3 2_666 105.5(2) yes
U1 . O7 . S2 . 133.7(2) yes
U1 . O3 . S2 2_666 145.8(2) yes
U1 . O6 . S1 . 140.1(2) yes
U1 . O5 . S1 2_665 133.5(2) yes
N2 . C2 . C3 . 109.5(5) yes
N2 . C2 . C1 . 105.9(4) yes
C3 . C2 . C1 . 113.4(5) yes
N1 . C1 . C2 . 111.6(5) yes

loop_
_geom_bond_atom_site_label_1
_geom_bond_site_symmetry_1
_geom_bond_atom_site_label_2
_geom_bond_site_symmetry_2
_geom_bond_distance
_geom_bond_publ_flag
U1 . O2 . 1.773(4) yes
U1 . O1 . 1.768(4) yes
U1 . O4 . 2.426(4) yes
U1 . O7 . 2.394(4) yes
U1 . O3 . 2.364(4) yes
U1 . O6 . 2.373(4) yes
U1 . O5 . 2.382(4) yes
S1 . O9 . 1.451(4) yes
S1 . O8 . 1.484(4) yes
S1 . O6 . 1.489(4) yes
S1 . O5 2_665 1.489(4) yes
S2 . O10 . 1.460(4) yes
S2 . O11 . 1.466(4) yes
S2 . O7 . 1.496(4) yes
S2 . O3 2_666 1.477(4) yes
N1 . C1 . 1.491(7) yes
N2 . C2 . 1.503(7) yes
C3 . C2 . 1.517(8) yes
C2 . C1 . 1.527(8) yes
